data_1575513
loop_
_publ_author_name
'Palui, Prasenjit'
'Bollenbeck, Matthias'
'Meleschko, Daniel'
'Brehm, Philipp'
'Gomila, Rosa M.'
'Schnakenburg, Gregor'
'Frontera, Antonio'
'Bismuto, Alessandro'

_publ_section_title
;
 Azadistibiridines and stabilised-iminobismuthane: reactivity of small
 inorganic rings in heavy main group chemistry.
;
_journal_issue 36
_journal_name_full 'Chemical science'
_journal_page_first 16894
_journal_page_last 16903
_journal_paper_doi 10.1039/d5sc03416g
_journal_volume 16
_journal_year 2025
_chemical_formula_moiety 'C54 H103 N Sb2 Si8'
_chemical_formula_sum 'C54 H103 N Sb2 Si8'
_chemical_formula_weight 1234.59
_chemical_name_systematic MB036
_space_group_crystal_system monoclinic
_space_group_IT_number 14
_space_group_name_Hall '-P 2ybc'
_space_group_name_H-M_alt 'P 1 21/c 1'
_atom_sites_solution_hydrogens geom
_atom_sites_solution_primary dual
_audit_creation_date 2024-07-17
_audit_creation_method
;
Olex2 1.5
(compiled 2024.02.16 svn.r378c4104 for OlexSys, GUI svn.r6928)
;
_audit_update_record
;
2025-04-01 deposited with the CCDC.	2025-08-05 downloaded from the CCDC.
;
_cell_angle_alpha 90
_cell_angle_beta 91.2220(10)
_cell_angle_gamma 90
_cell_formula_units_Z 4
_cell_length_a 19.4116(6)
_cell_length_b 12.4085(3)
_cell_length_c 28.9774(10)
_cell_measurement_reflns_used 9906
_cell_measurement_temperature 100.00
_cell_measurement_theta_max 30.534
_cell_measurement_theta_min 2.389
_cell_volume 6978.2(4)
_computing_cell_refinement 'SAINT V8.40B (?, 2016)'
_computing_data_reduction 'SAINT V8.40B (?, 2016)'
_computing_molecular_graphics 'Olex2 1.5 (Dolomanov et al., 2009)'
_computing_publication_material 'Olex2 1.5 (Dolomanov et al., 2009)'
_computing_structure_refinement 'XL  (Sheldrick, 2008)'
_computing_structure_solution 'SHELXT 2018/2 (Sheldrick, 2018)'
_diffrn_ambient_temperature 100.00
_diffrn_detector 'Bruker Photon100 detector'
_diffrn_detector_area_resol_mean 7.9
_diffrn_detector_type 'CMOS area detector'
_diffrn_measured_fraction_theta_full 0.998
_diffrn_measured_fraction_theta_max 0.999
_diffrn_measurement_device 'three-circle diffractometer'
_diffrn_measurement_device_type 'Bruker D8 Venture'
_diffrn_measurement_method '\w and \f scans'
_diffrn_radiation_monochromator 'mirror optics'
_diffrn_radiation_probe x-ray
_diffrn_radiation_type MoK\a
_diffrn_radiation_wavelength 0.71073
_diffrn_reflns_av_R_equivalents 0.0967
_diffrn_reflns_av_unetI/netI 0.0370
_diffrn_reflns_Laue_measured_fraction_full 0.998
_diffrn_reflns_Laue_measured_fraction_max 0.999
_diffrn_reflns_limit_h_max 25
_diffrn_reflns_limit_h_min -25
_diffrn_reflns_limit_k_max 16
_diffrn_reflns_limit_k_min -16
_diffrn_reflns_limit_l_max 38
_diffrn_reflns_limit_l_min -38
_diffrn_reflns_number 271236
_diffrn_reflns_point_group_measured_fraction_full 0.998
_diffrn_reflns_point_group_measured_fraction_max 0.999
_diffrn_reflns_theta_full 25.242
_diffrn_reflns_theta_max 28.000
_diffrn_reflns_theta_min 2.389
_diffrn_source 'microfocus sealed X-ray tube'
_diffrn_source_current 1.0
_diffrn_source_power 0.05
_diffrn_source_type 'Incoatec I\ms'
_diffrn_source_voltage 50.0
_exptl_absorpt_coefficient_mu 0.942
_exptl_absorpt_correction_T_max 0.7456
_exptl_absorpt_correction_T_min 0.6995
_exptl_absorpt_correction_type multi-scan
_exptl_absorpt_process_details
;
SADABS-2016/2 (Bruker,2016/2) was used for absorption correction.
wR2(int) was 0.1277 before and 0.0799 after correction.
The Ratio of minimum to maximum transmission is 0.9382.
The \l/2 correction factor is Not present.
;
_exptl_crystal_colour 'clear red'
_exptl_crystal_colour_lustre clear
_exptl_crystal_colour_primary red
_exptl_crystal_density_diffrn 1.175
_exptl_crystal_description plank
_exptl_crystal_F_000 2592
_exptl_crystal_size_max 0.28
_exptl_crystal_size_mid 0.12
_exptl_crystal_size_min 0.05
_refine_diff_density_max 0.497
_refine_diff_density_min -0.320
_refine_diff_density_rms 0.082
_refine_ls_extinction_method none
_refine_ls_goodness_of_fit_ref 1.050
_refine_ls_hydrogen_treatment constr
_refine_ls_matrix_type full
_refine_ls_number_parameters 616
_refine_ls_number_reflns 16848
_refine_ls_number_restraints 0
_refine_ls_restrained_S_all 1.050
_refine_ls_R_factor_all 0.0395
_refine_ls_R_factor_gt 0.0299
_refine_ls_shift/su_max 0.006
_refine_ls_shift/su_mean 0.000
_refine_ls_structure_factor_coef Fsqd
_refine_ls_weighting_details 'w=1/[\s^2^(Fo^2^)+(0.0208P)^2^+7.8340P] where P=(Fo^2^+2Fc^2^)/3'
_refine_ls_weighting_scheme calc
_refine_ls_wR_factor_gt 0.0662
_refine_ls_wR_factor_ref 0.0709
_reflns_Friedel_coverage 0.000
_reflns_number_gt 14251
_reflns_number_total 16848
_reflns_threshold_expression 'I > 2\s(I)'
_cod_data_source_file d5sc03416g3.cif
_cod_data_source_block 2c
_cod_depositor_comments 'Adding full bibliography for 1575509--1575515.cif.'
_cod_database_code 1575513
_shelx_shelxl_version_number 2019/1
_shelx_space_group_comment
;
The symmetry employed for this shelxl refinement is uniquely defined
by the following loop, which should always be used as a source of
symmetry information in preference to the above space-group names.
They are only intended as comments.
;
_shelx_estimated_absorpt_t_max 0.954
_shelx_estimated_absorpt_t_min 0.778
_olex2_refinement_description
;
1. Fixed Uiso
 At 1.2 times of:
  All C(H) groups
 At 1.5 times of:
  All C(H,H,H) groups
2.a Ternary CH refined with riding coordinates:
 C13(H13), C24(H24), C37(H37), C48(H48)
2.b Aromatic/amide H refined with riding coordinates:
 C2(H2), C3(H3), C4(H4), C5(H5), C6(H6), C9(H9), C11(H11), C33(H33), C35(H35)
2.c Idealised Me refined as rotating group:
 C14(H14A,H14B,H14C), C15(H15A,H15B,H15C), C16(H16A,H16B,H16C), C17(H17A,H17B,
 H17C), C18(H18A,H18B,H18C), C19(H19A,H19B,H19C), C21(H21A,H21B,H21C), C22(H22A,
 H22B,H22C), C23(H23A,H23B,H23C), C25(H25A,H25B,H25C), C26(H26A,H26B,H26C),
 C27(H27A,H27B,H27C), C28(H28A,H28B,H28C), C29(H29A,H29B,H29C), C30(H30A,H30B,
 H30C), C38(H38A,H38B,H38C), C39(H39A,H39B,H39C), C40(H40A,H40B,H40C), C41(H41A,
 H41B,H41C), C42(H42A,H42B,H42C), C43(H43A,H43B,H43C), C45(H45A,H45B,H45C),
 C46(H46A,H46B,H46C), C47(H47A,H47B,H47C), C49(H49A,H49B,H49C), C50(H50A,H50B,
 H50C), C51(H51B,H51A,H51C), C52(H52A,H52B,H52C), C53(H53A,H53C,H53B), C54(H54A,
 H54B,H54C)
;
_smtbx_masks_void_probe_radius 1.2
_smtbx_masks_void_truncation_radius 1.2
_olex2_submission_special_instructions 'No special instructions were received'

loop_
_space_group_symop_operation_xyz
'x, y, z'
'-x, y+1/2, -z+1/2'
'-x, -y, -z'
'x, -y-1/2, z-1/2'

loop_
_atom_site_label
_atom_site_type_symbol
_atom_site_fract_x
_atom_site_fract_y
_atom_site_fract_z
_atom_site_U_iso_or_equiv
_atom_site_adp_type
_atom_site_occupancy
_atom_site_site_symmetry_order
_atom_site_calc_flag
_atom_site_refinement_flags_posn
_atom_site_refinement_flags_adp
_atom_site_refinement_flags_occupancy
_atom_site_disorder_assembly
_atom_site_disorder_group
Sb1 Sb 0.21227(2) 0.45274(2) 0.64858(2) 0.01350(4) Uani 1 1 d . . . . .
Sb2 Sb 0.29442(2) 0.35311(2) 0.58149(2) 0.01398(4) Uani 1 1 d . . . . .
Si1 Si 0.34668(3) 0.18981(5) 0.71952(2) 0.01951(13) Uani 1 1 d . . . . .
Si2 Si 0.45777(3) 0.37831(5) 0.69985(3) 0.02122(14) Uani 1 1 d . . . . .
Si3 Si 0.08550(3) 0.51489(5) 0.76020(2) 0.01777(13) Uani 1 1 d . . . . .
Si4 Si 0.16172(4) 0.74494(5) 0.74771(2) 0.01929(13) Uani 1 1 d . . . . .
Si5 Si 0.07323(3) 0.17744(5) 0.58938(2) 0.01578(12) Uani 1 1 d . . . . .
Si6 Si 0.20308(3) 0.05022(5) 0.54648(2) 0.01636(12) Uani 1 1 d . . . . .
Si7 Si 0.23073(4) 0.65296(5) 0.48621(2) 0.01838(13) Uani 1 1 d . . . . .
Si8 Si 0.33598(4) 0.48025(5) 0.44015(2) 0.02291(15) Uani 1 1 d . . . . .
N N 0.28236(10) 0.51222(14) 0.60223(6) 0.0157(4) Uani 1 1 d . . . . .
C1 C 0.33082(12) 0.59424(18) 0.60776(8) 0.0181(5) Uani 1 1 d . . . . .
C2 C 0.31450(14) 0.68702(19) 0.63288(9) 0.0236(5) Uani 1 1 d . . . . .
H2 H 0.271502 0.691638 0.647806 0.028 Uiso 1 1 calc R U . . .
C3 C 0.36086(16) 0.7725(2) 0.63611(10) 0.0321(6) Uani 1 1 d . . . . .
H3 H 0.349113 0.834668 0.653360 0.038 Uiso 1 1 calc R U . . .
C4 C 0.42369(15) 0.7682(2) 0.61463(10) 0.0324(6) Uani 1 1 d . . . . .
H4 H 0.454765 0.827291 0.616638 0.039 Uiso 1 1 calc R U . . .
C5 C 0.44058(14) 0.6765(2) 0.59013(10) 0.0289(6) Uani 1 1 d . . . . .
H5 H 0.483781 0.672643 0.575424 0.035 Uiso 1 1 calc R U . . .
C6 C 0.39527(13) 0.59005(19) 0.58673(9) 0.0225(5) Uani 1 1 d . . . . .
H6 H 0.408009 0.527527 0.570032 0.027 Uiso 1 1 calc R U . . .
C7 C 0.26211(11) 0.46602(17) 0.71669(7) 0.0141(4) Uani 1 1 d . . . . .
C8 C 0.32210(12) 0.41141(17) 0.73253(8) 0.0154(4) Uani 1 1 d . . . . .
C9 C 0.34575(12) 0.42729(18) 0.77821(8) 0.0188(5) Uani 1 1 d . . . . .
H9 H 0.385927 0.389880 0.788490 0.023 Uiso 1 1 calc R U . . .
C10 C 0.31333(12) 0.49472(18) 0.80886(8) 0.0181(5) Uani 1 1 d . . . . .
C11 C 0.25380(12) 0.54739(17) 0.79305(8) 0.0174(4) Uani 1 1 d . . . . .
H11 H 0.230351 0.593647 0.813590 0.021 Uiso 1 1 calc R U . . .
C12 C 0.22739(11) 0.53457(16) 0.74806(8) 0.0146(4) Uani 1 1 d . . . . .
C13 C 0.36394(11) 0.33524(17) 0.70355(8) 0.0156(4) Uani 1 1 d . . . . .
H13 H 0.344668 0.343368 0.671459 0.019 Uiso 1 1 calc R U . . .
C14 C 0.40221(15) 0.0962(2) 0.68593(10) 0.0316(6) Uani 1 1 d . . . . .
H14A H 0.450673 0.107960 0.694673 0.047 Uiso 1 1 calc R U . . .
H14B H 0.395507 0.110129 0.652847 0.047 Uiso 1 1 calc R U . . .
H14C H 0.389518 0.021483 0.692674 0.047 Uiso 1 1 calc R U . . .
C15 C 0.35903(15) 0.1631(2) 0.78254(9) 0.0293(6) Uani 1 1 d . . . . .
H15A H 0.353476 0.085890 0.788483 0.044 Uiso 1 1 calc R U . . .
H15B H 0.324706 0.203625 0.799779 0.044 Uiso 1 1 calc R U . . .
H15C H 0.405385 0.185819 0.792434 0.044 Uiso 1 1 calc R U . . .
C16 C 0.25484(14) 0.1573(2) 0.70447(11) 0.0301(6) Uani 1 1 d . . . . .
H16A H 0.244713 0.083221 0.713861 0.045 Uiso 1 1 calc R U . . .
H16B H 0.247235 0.164557 0.671071 0.045 Uiso 1 1 calc R U . . .
H16C H 0.224449 0.207159 0.720589 0.045 Uiso 1 1 calc R U . . .
C17 C 0.46240(14) 0.5279(2) 0.70407(11) 0.0308(6) Uani 1 1 d . . . . .
H17A H 0.508590 0.552129 0.695845 0.046 Uiso 1 1 calc R U . . .
H17B H 0.452854 0.550179 0.735741 0.046 Uiso 1 1 calc R U . . .
H17C H 0.428205 0.560015 0.682856 0.046 Uiso 1 1 calc R U . . .
C18 C 0.51642(14) 0.3200(2) 0.74547(11) 0.0328(6) Uani 1 1 d . . . . .
H18A H 0.512888 0.241255 0.744948 0.049 Uiso 1 1 calc R U . . .
H18B H 0.503059 0.346901 0.775793 0.049 Uiso 1 1 calc R U . . .
H18C H 0.564019 0.341421 0.739548 0.049 Uiso 1 1 calc R U . . .
C19 C 0.48929(14) 0.3340(2) 0.64244(10) 0.0312(6) Uani 1 1 d . . . . .
H19A H 0.462216 0.369550 0.617893 0.047 Uiso 1 1 calc R U . . .
H19B H 0.484241 0.255714 0.639567 0.047 Uiso 1 1 calc R U . . .
H19C H 0.537950 0.353566 0.639723 0.047 Uiso 1 1 calc R U . . .
C20 C 0.34086(13) 0.5149(2) 0.85800(8) 0.0235(5) Uani 1 1 d . . . . .
C21 C 0.28681(16) 0.4817(3) 0.89282(9) 0.0384(7) Uani 1 1 d . . . . .
H21A H 0.304581 0.495283 0.924194 0.058 Uiso 1 1 calc R U . . .
H21B H 0.276516 0.404815 0.889210 0.058 Uiso 1 1 calc R U . . .
H21C H 0.244668 0.523737 0.887401 0.058 Uiso 1 1 calc R U . . .
C22 C 0.40695(15) 0.4517(2) 0.86866(10) 0.0342(6) Uani 1 1 d . . . . .
H22A H 0.442658 0.473197 0.847099 0.051 Uiso 1 1 calc R U . . .
H22B H 0.397828 0.374385 0.865384 0.051 Uiso 1 1 calc R U . . .
H22C H 0.422711 0.467074 0.900337 0.051 Uiso 1 1 calc R U . . .
C23 C 0.35683(17) 0.6358(2) 0.86316(11) 0.0390(7) Uani 1 1 d . . . . .
H23A H 0.314359 0.677430 0.858437 0.058 Uiso 1 1 calc R U . . .
H23B H 0.390478 0.657154 0.840141 0.058 Uiso 1 1 calc R U . . .
H23C H 0.375815 0.649812 0.894187 0.058 Uiso 1 1 calc R U . . .
C24 C 0.16062(11) 0.59375(17) 0.73637(8) 0.0148(4) Uani 1 1 d . . . . .
H24 H 0.155159 0.587119 0.702094 0.018 Uiso 1 1 calc R U . . .
C25 C 0.08792(15) 0.3734(2) 0.73770(11) 0.0317(6) Uani 1 1 d . . . . .
H25A H 0.050580 0.331575 0.751208 0.048 Uiso 1 1 calc R U . . .
H25B H 0.132311 0.340446 0.746102 0.048 Uiso 1 1 calc R U . . .
H25C H 0.082133 0.374281 0.704024 0.048 Uiso 1 1 calc R U . . .
C26 C 0.08918(13) 0.5052(2) 0.82456(9) 0.0248(5) Uani 1 1 d . . . . .
H26A H 0.089715 0.577835 0.837859 0.037 Uiso 1 1 calc R U . . .
H26B H 0.131083 0.466685 0.834322 0.037 Uiso 1 1 calc R U . . .
H26C H 0.048683 0.466065 0.835245 0.037 Uiso 1 1 calc R U . . .
C27 C 0.00263(13) 0.5764(2) 0.73923(9) 0.0269(6) Uani 1 1 d . . . . .
H27A H -0.001500 0.649424 0.751782 0.040 Uiso 1 1 calc R U . . .
H27B H -0.036064 0.532406 0.749480 0.040 Uiso 1 1 calc R U . . .
H27C H 0.002039 0.579705 0.705431 0.040 Uiso 1 1 calc R U . . .
C28 C 0.25162(15) 0.7991(2) 0.74904(10) 0.0324(6) Uani 1 1 d . . . . .
H28A H 0.276892 0.769823 0.722938 0.049 Uiso 1 1 calc R U . . .
H28B H 0.274830 0.777950 0.778008 0.049 Uiso 1 1 calc R U . . .
H28C H 0.250258 0.877878 0.746865 0.049 Uiso 1 1 calc R U . . .
C29 C 0.11200(16) 0.8080(2) 0.69888(9) 0.0320(6) Uani 1 1 d . . . . .
H29A H 0.111536 0.886402 0.702826 0.048 Uiso 1 1 calc R U . . .
H29B H 0.064608 0.780694 0.698518 0.048 Uiso 1 1 calc R U . . .
H29C H 0.133748 0.789887 0.669667 0.048 Uiso 1 1 calc R U . . .
C30 C 0.12028(15) 0.7870(2) 0.80277(9) 0.0287(6) Uani 1 1 d . . . . .
H30A H 0.120803 0.865775 0.805153 0.043 Uiso 1 1 calc R U . . .
H30B H 0.145848 0.755929 0.829094 0.043 Uiso 1 1 calc R U . . .
H30C H 0.072559 0.761249 0.802837 0.043 Uiso 1 1 calc R U . . .
C31 C 0.21657(11) 0.35080(16) 0.52679(7) 0.0130(4) Uani 1 1 d . . . . .
C32 C 0.16805(11) 0.26630(16) 0.52602(7) 0.0133(4) Uani 1 1 d . . . . .
C33 C 0.12215(12) 0.25704(17) 0.48833(8) 0.0165(4) Uani 1 1 d . . . . .
H33 H 0.089449 0.200070 0.488119 0.020 Uiso 1 1 calc R U . . .
C34 C 0.12253(12) 0.32751(17) 0.45142(8) 0.0165(4) Uani 1 1 d . . . . .
C35 C 0.17064(12) 0.41088(17) 0.45285(8) 0.0175(5) Uani 1 1 d . . . . .
H35 H 0.171270 0.460762 0.427992 0.021 Uiso 1 1 calc R U . . .
C36 C 0.21800(12) 0.42393(16) 0.48943(8) 0.0152(4) Uani 1 1 d . . . . .
C37 C 0.16271(11) 0.18277(16) 0.56421(7) 0.0140(4) Uani 1 1 d . . . . .
H37 H 0.193157 0.210451 0.589833 0.017 Uiso 1 1 calc R U . . .
C38 C 0.08114(13) 0.1343(2) 0.65078(8) 0.0235(5) Uani 1 1 d . . . . .
H38A H 0.112824 0.182723 0.667464 0.035 Uiso 1 1 calc R U . . .
H38B H 0.098996 0.060482 0.652291 0.035 Uiso 1 1 calc R U . . .
H38C H 0.035755 0.136977 0.664919 0.035 Uiso 1 1 calc R U . . .
C39 C 0.03320(13) 0.3140(2) 0.58740(9) 0.0254(5) Uani 1 1 d . . . . .
H39A H -0.009696 0.313209 0.604626 0.038 Uiso 1 1 calc R U . . .
H39B H 0.023186 0.333996 0.555238 0.038 Uiso 1 1 calc R U . . .
H39C H 0.065088 0.366579 0.601310 0.038 Uiso 1 1 calc R U . . .
C40 C 0.01284(13) 0.0820(2) 0.55897(9) 0.0261(5) Uani 1 1 d . . . . .
H40A H 0.032304 0.009148 0.559891 0.039 Uiso 1 1 calc R U . . .
H40B H 0.006275 0.104710 0.526783 0.039 Uiso 1 1 calc R U . . .
H40C H -0.031654 0.082241 0.574326 0.039 Uiso 1 1 calc R U . . .
C41 C 0.19493(15) -0.05237(19) 0.59333(9) 0.0280(6) Uani 1 1 d . . . . .
H41A H 0.146241 -0.070649 0.597020 0.042 Uiso 1 1 calc R U . . .
H41B H 0.213629 -0.022868 0.622365 0.042 Uiso 1 1 calc R U . . .
H41C H 0.220648 -0.117352 0.585169 0.042 Uiso 1 1 calc R U . . .
C42 C 0.29687(13) 0.0739(2) 0.53655(10) 0.0274(6) Uani 1 1 d . . . . .
H42A H 0.317967 0.007346 0.525345 0.041 Uiso 1 1 calc R U . . .
H42B H 0.319630 0.095702 0.565584 0.041 Uiso 1 1 calc R U . . .
H42C H 0.302111 0.130980 0.513525 0.041 Uiso 1 1 calc R U . . .
C43 C 0.16290(13) -0.00338(19) 0.49204(9) 0.0242(5) Uani 1 1 d . . . . .
H43A H 0.183711 -0.073025 0.484597 0.036 Uiso 1 1 calc R U . . .
H43B H 0.170617 0.047488 0.466803 0.036 Uiso 1 1 calc R U . . .
H43C H 0.113275 -0.012723 0.496157 0.036 Uiso 1 1 calc R U . . .
C44 C 0.07307(13) 0.31602(18) 0.40957(8) 0.0202(5) Uani 1 1 d . . . . .
C45 C 0.02500(14) 0.2195(2) 0.41435(9) 0.0290(6) Uani 1 1 d . . . . .
H45A H -0.003385 0.229123 0.441611 0.043 Uiso 1 1 calc R U . . .
H45B H 0.052377 0.153545 0.417752 0.043 Uiso 1 1 calc R U . . .
H45C H -0.004861 0.213976 0.386754 0.043 Uiso 1 1 calc R U . . .
C46 C 0.02896(15) 0.4183(2) 0.40529(10) 0.0313(6) Uani 1 1 d . . . . .
H46A H 0.058806 0.480461 0.399746 0.047 Uiso 1 1 calc R U . . .
H46B H 0.003961 0.429403 0.433931 0.047 Uiso 1 1 calc R U . . .
H46C H -0.004066 0.410361 0.379460 0.047 Uiso 1 1 calc R U . . .
C47 C 0.11515(15) 0.3012(2) 0.36583(9) 0.0292(6) Uani 1 1 d . . . . .
H47A H 0.083817 0.292809 0.339103 0.044 Uiso 1 1 calc R U . . .
H47B H 0.144092 0.236831 0.369047 0.044 Uiso 1 1 calc R U . . .
H47C H 0.144430 0.364550 0.361378 0.044 Uiso 1 1 calc R U . . .
C48 C 0.27080(12) 0.51349(16) 0.48601(8) 0.0160(4) Uani 1 1 d . . . . .
H48 H 0.297723 0.509516 0.515766 0.019 Uiso 1 1 calc R U . . .
C49 C 0.30222(14) 0.75298(18) 0.49436(9) 0.0257(5) Uani 1 1 d . . . . .
H49A H 0.282973 0.825952 0.495162 0.039 Uiso 1 1 calc R U . . .
H49B H 0.334091 0.747150 0.468704 0.039 Uiso 1 1 calc R U . . .
H49C H 0.327015 0.738179 0.523492 0.039 Uiso 1 1 calc R U . . .
C50 C 0.18126(15) 0.6895(2) 0.43202(10) 0.0314(6) Uani 1 1 d . . . . .
H50A H 0.140621 0.643060 0.428804 0.047 Uiso 1 1 calc R U . . .
H50B H 0.210729 0.679612 0.405303 0.047 Uiso 1 1 calc R U . . .
H50C H 0.166632 0.764995 0.433673 0.047 Uiso 1 1 calc R U . . .
C51 C 0.16891(14) 0.6620(2) 0.53432(9) 0.0276(6) Uani 1 1 d . . . . .
H51B H 0.133488 0.606244 0.530437 0.041 Uiso 1 1 calc R U . . .
H51A H 0.147084 0.733200 0.534040 0.041 Uiso 1 1 calc R U . . .
H51C H 0.193616 0.651241 0.563809 0.041 Uiso 1 1 calc R U . . .
C52 C 0.42252(15) 0.5281(2) 0.46002(10) 0.0349(6) Uani 1 1 d . . . . .
H52A H 0.437421 0.487166 0.487370 0.052 Uiso 1 1 calc R U . . .
H52B H 0.420069 0.604893 0.467794 0.052 Uiso 1 1 calc R U . . .
H52C H 0.455633 0.517581 0.435365 0.052 Uiso 1 1 calc R U . . .
C53 C 0.34066(19) 0.3310(2) 0.43261(14) 0.0524(10) Uani 1 1 d . . . . .
H53A H 0.295883 0.303977 0.421473 0.079 Uiso 1 1 calc R U . . .
H53C H 0.352581 0.297209 0.462279 0.079 Uiso 1 1 calc R U . . .
H53B H 0.375970 0.313596 0.410121 0.079 Uiso 1 1 calc R U . . .
C54 C 0.31632(18) 0.5413(3) 0.38239(10) 0.0416(7) Uani 1 1 d . . . . .
H54A H 0.350380 0.516776 0.360221 0.062 Uiso 1 1 calc R U . . .
H54B H 0.318122 0.620039 0.384820 0.062 Uiso 1 1 calc R U . . .
H54C H 0.270165 0.519130 0.371836 0.062 Uiso 1 1 calc R U . . .

loop_
_atom_site_aniso_label
_atom_site_aniso_U_11
_atom_site_aniso_U_22
_atom_site_aniso_U_33
_atom_site_aniso_U_23
_atom_site_aniso_U_13
_atom_site_aniso_U_12
Sb1 0.01290(7) 0.01545(7) 0.01213(7) -0.00077(5) -0.00009(5) -0.00059(5)
Sb2 0.01462(7) 0.01303(7) 0.01428(7) -0.00180(5) -0.00001(5) -0.00043(5)
Si1 0.0194(3) 0.0152(3) 0.0238(3) 0.0023(2) -0.0013(3) 0.0008(2)
Si2 0.0151(3) 0.0208(3) 0.0277(4) 0.0052(3) -0.0012(3) 0.0001(2)
Si3 0.0174(3) 0.0176(3) 0.0185(3) 0.0000(2) 0.0026(3) 0.0014(2)
Si4 0.0275(4) 0.0145(3) 0.0159(3) 0.0005(2) 0.0016(3) 0.0026(2)
Si5 0.0163(3) 0.0154(3) 0.0157(3) -0.0014(2) 0.0009(2) -0.0030(2)
Si6 0.0201(3) 0.0114(3) 0.0175(3) -0.0007(2) -0.0002(2) 0.0002(2)
Si7 0.0255(3) 0.0116(3) 0.0181(3) 0.0000(2) -0.0006(3) -0.0004(2)
Si8 0.0299(4) 0.0168(3) 0.0225(4) -0.0033(3) 0.0114(3) -0.0043(3)
N 0.0186(10) 0.0145(8) 0.0143(9) -0.0017(7) 0.0030(7) -0.0043(7)
C1 0.0216(12) 0.0168(10) 0.0157(11) 0.0009(8) -0.0021(9) -0.0042(9)
C2 0.0277(13) 0.0216(12) 0.0218(13) -0.0043(9) 0.0028(10) -0.0050(10)
C3 0.0447(17) 0.0199(12) 0.0319(15) -0.0087(11) 0.0050(13) -0.0120(11)
C4 0.0345(15) 0.0255(13) 0.0371(16) -0.0017(11) -0.0016(13) -0.0157(11)
C5 0.0243(13) 0.0307(13) 0.0316(15) 0.0014(11) 0.0020(11) -0.0091(11)
C6 0.0230(12) 0.0212(11) 0.0233(13) 0.0000(9) 0.0005(10) -0.0030(9)
C7 0.0149(10) 0.0143(10) 0.0130(10) 0.0019(8) -0.0002(8) -0.0026(8)
C8 0.0171(11) 0.0137(10) 0.0153(11) 0.0006(8) 0.0009(9) -0.0015(8)
C9 0.0151(11) 0.0195(11) 0.0217(12) 0.0025(9) -0.0036(9) 0.0022(8)
C10 0.0210(12) 0.0185(10) 0.0146(11) 0.0017(8) -0.0031(9) -0.0020(9)
C11 0.0211(12) 0.0163(10) 0.0148(11) -0.0010(8) 0.0002(9) -0.0008(9)
C12 0.0170(11) 0.0114(9) 0.0153(11) 0.0010(8) -0.0001(9) -0.0017(8)
C13 0.0156(11) 0.0160(10) 0.0151(11) 0.0004(8) -0.0030(9) 0.0007(8)
C14 0.0371(16) 0.0192(12) 0.0383(16) -0.0044(11) 0.0007(13) 0.0043(11)
C15 0.0345(15) 0.0260(13) 0.0273(14) 0.0089(11) -0.0020(12) 0.0027(11)
C16 0.0249(13) 0.0207(12) 0.0445(17) 0.0053(11) -0.0048(12) -0.0050(10)
C17 0.0232(13) 0.0248(13) 0.0441(17) 0.0059(11) -0.0056(12) -0.0055(10)
C18 0.0205(13) 0.0344(14) 0.0432(17) 0.0069(12) -0.0069(12) 0.0015(11)
C19 0.0216(13) 0.0358(15) 0.0365(16) 0.0082(12) 0.0096(12) 0.0050(11)
C20 0.0271(13) 0.0281(12) 0.0149(12) -0.0010(9) -0.0063(10) 0.0023(10)
C21 0.0385(17) 0.060(2) 0.0169(13) 0.0030(13) -0.0020(12) 0.0034(14)
C22 0.0356(16) 0.0443(16) 0.0223(14) -0.0009(12) -0.0116(12) 0.0091(13)
C23 0.0505(19) 0.0328(15) 0.0328(16) -0.0098(12) -0.0194(14) -0.0005(13)
C24 0.0182(11) 0.0145(10) 0.0117(10) -0.0005(8) 0.0005(9) 0.0020(8)
C25 0.0285(14) 0.0247(13) 0.0426(17) -0.0067(11) 0.0161(12) -0.0072(10)
C26 0.0223(13) 0.0293(13) 0.0231(13) 0.0096(10) 0.0034(10) 0.0054(10)
C27 0.0221(13) 0.0387(14) 0.0197(13) -0.0003(10) -0.0008(10) 0.0033(11)
C28 0.0390(16) 0.0226(13) 0.0359(16) -0.0034(11) 0.0039(13) -0.0083(11)
C29 0.0473(18) 0.0245(13) 0.0241(14) 0.0090(10) 0.0006(12) 0.0067(12)
C30 0.0416(16) 0.0213(12) 0.0234(13) -0.0050(10) 0.0025(12) 0.0060(11)
C31 0.0160(10) 0.0121(9) 0.0111(10) -0.0021(8) 0.0011(8) 0.0005(8)
C32 0.0160(10) 0.0117(9) 0.0123(10) -0.0006(8) 0.0020(8) -0.0001(8)
C33 0.0184(11) 0.0133(10) 0.0177(11) -0.0015(8) -0.0013(9) -0.0027(8)
C34 0.0234(12) 0.0135(10) 0.0125(10) -0.0021(8) -0.0027(9) 0.0014(8)
C35 0.0270(13) 0.0115(10) 0.0139(11) 0.0015(8) -0.0001(9) 0.0005(8)
C36 0.0194(11) 0.0108(9) 0.0156(11) -0.0019(8) 0.0050(9) -0.0002(8)
C37 0.0160(11) 0.0129(9) 0.0129(10) -0.0005(8) -0.0022(8) -0.0021(8)
C38 0.0239(13) 0.0288(13) 0.0180(12) 0.0004(10) 0.0039(10) -0.0055(10)
C39 0.0213(13) 0.0253(12) 0.0297(14) -0.0025(10) 0.0015(11) 0.0038(10)
C40 0.0231(13) 0.0311(13) 0.0242(13) -0.0040(10) -0.0001(10) -0.0111(10)
C41 0.0432(16) 0.0153(11) 0.0255(13) 0.0028(10) 0.0006(12) 0.0042(10)
C42 0.0204(13) 0.0217(12) 0.0400(16) -0.0097(11) 0.0003(11) 0.0012(9)
C43 0.0274(13) 0.0209(11) 0.0243(13) -0.0082(10) -0.0003(11) 0.0014(10)
C44 0.0267(13) 0.0171(10) 0.0164(11) -0.0003(9) -0.0060(10) 0.0003(9)
C45 0.0337(15) 0.0267(13) 0.0259(14) 0.0007(10) -0.0124(12) -0.0059(11)
C46 0.0378(16) 0.0258(13) 0.0296(15) -0.0020(11) -0.0141(12) 0.0082(11)
C47 0.0412(16) 0.0303(13) 0.0158(12) -0.0025(10) -0.0067(11) 0.0000(11)
C48 0.0221(12) 0.0109(9) 0.0150(11) 0.0002(8) 0.0024(9) -0.0021(8)
C49 0.0318(14) 0.0127(10) 0.0326(14) 0.0000(10) -0.0008(11) -0.0011(10)
C50 0.0421(17) 0.0209(12) 0.0307(15) -0.0006(11) -0.0102(13) 0.0051(11)
C51 0.0316(14) 0.0208(12) 0.0307(14) -0.0013(10) 0.0062(11) 0.0044(10)
C52 0.0276(15) 0.0443(16) 0.0334(16) -0.0038(13) 0.0122(12) -0.0037(12)
C53 0.057(2) 0.0225(14) 0.079(3) -0.0127(15) 0.038(2) -0.0021(13)
C54 0.051(2) 0.0542(19) 0.0199(14) -0.0029(13) 0.0101(13) -0.0073(15)

loop_
_atom_type_symbol
_atom_type_description
_atom_type_scat_dispersion_real
_atom_type_scat_dispersion_imag
_atom_type_scat_source
C C 0.0033 0.0016 'International Tables Vol C Tables 4.2.6.8 and 6.1.1.4'
H H 0.0000 0.0000 'International Tables Vol C Tables 4.2.6.8 and 6.1.1.4'
N N 0.0061 0.0033 'International Tables Vol C Tables 4.2.6.8 and 6.1.1.4'
Sb Sb -0.5866 1.5461 'International Tables Vol C Tables 4.2.6.8 and 6.1.1.4'
Si Si 0.0817 0.0704 'International Tables Vol C Tables 4.2.6.8 and 6.1.1.4'

loop_
_geom_angle_atom_site_label_1
_geom_angle_atom_site_label_2
_geom_angle_atom_site_label_3
_geom_angle
_geom_angle_site_symmetry_1
_geom_angle_site_symmetry_3
_geom_angle_publ_flag
N Sb1 Sb2 47.20(5) . . ?
N Sb1 C7 105.96(8) . . ?
C7 Sb1 Sb2 114.14(6) . . ?
N Sb2 Sb1 46.90(5) . . ?
N Sb2 C31 98.22(7) . . ?
C31 Sb2 Sb1 96.55(6) . . ?
C14 Si1 C13 110.93(12) . . ?
C15 Si1 C13 112.85(11) . . ?
C15 Si1 C14 109.60(13) . . ?
C15 Si1 C16 106.97(13) . . ?
C16 Si1 C13 108.72(11) . . ?
C16 Si1 C14 107.55(13) . . ?
C17 Si2 C13 108.73(11) . . ?
C17 Si2 C18 108.11(13) . . ?
C17 Si2 C19 109.61(13) . . ?
C18 Si2 C13 114.84(12) . . ?
C19 Si2 C13 107.44(12) . . ?
C19 Si2 C18 108.04(13) . . ?
C25 Si3 C24 109.34(11) . . ?
C26 Si3 C24 112.51(11) . . ?
C26 Si3 C25 106.65(13) . . ?
C26 Si3 C27 111.40(12) . . ?
C27 Si3 C24 109.47(11) . . ?
C27 Si3 C25 107.29(13) . . ?
C28 Si4 C24 111.38(11) . . ?
C28 Si4 C30 107.42(13) . . ?
C29 Si4 C24 106.15(11) . . ?
C29 Si4 C28 109.40(14) . . ?
C29 Si4 C30 107.69(13) . . ?
C30 Si4 C24 114.66(11) . . ?
C38 Si5 C37 108.64(11) . . ?
C38 Si5 C39 108.45(12) . . ?
C38 Si5 C40 107.81(12) . . ?
C39 Si5 C37 109.90(11) . . ?
C39 Si5 C40 107.69(12) . . ?
C40 Si5 C37 114.19(11) . . ?
C41 Si6 C37 110.59(11) . . ?
C41 Si6 C42 108.41(13) . . ?
C42 Si6 C37 108.32(10) . . ?
C43 Si6 C37 111.71(10) . . ?
C43 Si6 C41 109.30(12) . . ?
C43 Si6 C42 108.42(12) . . ?
C49 Si7 C48 107.58(11) . . ?
C49 Si7 C50 108.03(12) . . ?
C50 Si7 C48 114.83(11) . . ?
C51 Si7 C48 109.14(11) . . ?
C51 Si7 C49 110.69(12) . . ?
C51 Si7 C50 106.57(13) . . ?
C52 Si8 C48 108.93(12) . . ?
C52 Si8 C53 107.87(16) . . ?
C52 Si8 C54 108.25(15) . . ?
C53 Si8 C48 109.39(12) . . ?
C53 Si8 C54 107.86(17) . . ?
C54 Si8 C48 114.34(13) . . ?
Sb1 N Sb2 85.90(7) . . ?
C1 N Sb1 129.64(15) . . ?
C1 N Sb2 130.35(16) . . ?
N C1 C2 120.0(2) . . ?
N C1 C6 121.9(2) . . ?
C2 C1 C6 118.0(2) . . ?
C1 C2 H2 119.8 . . ?
C3 C2 C1 120.5(2) . . ?
C3 C2 H2 119.8 . . ?
C2 C3 H3 119.5 . . ?
C4 C3 C2 121.1(2) . . ?
C4 C3 H3 119.5 . . ?
C3 C4 H4 120.6 . . ?
C3 C4 C5 118.9(2) . . ?
C5 C4 H4 120.6 . . ?
C4 C5 H5 119.5 . . ?
C4 C5 C6 121.0(3) . . ?
C6 C5 H5 119.5 . . ?
C1 C6 H6 119.7 . . ?
C5 C6 C1 120.6(2) . . ?
C5 C6 H6 119.7 . . ?
C8 C7 Sb1 127.01(16) . . ?
C8 C7 C12 118.4(2) . . ?
C12 C7 Sb1 114.51(15) . . ?
C7 C8 C13 124.5(2) . . ?
C9 C8 C7 119.2(2) . . ?
C9 C8 C13 116.23(19) . . ?
C8 C9 H9 118.4 . . ?
C10 C9 C8 123.1(2) . . ?
C10 C9 H9 118.4 . . ?
C9 C10 C11 117.2(2) . . ?
C9 C10 C20 122.8(2) . . ?
C11 C10 C20 119.9(2) . . ?
C10 C11 H11 118.8 . . ?
C10 C11 C12 122.4(2) . . ?
C12 C11 H11 118.8 . . ?
C7 C12 C24 123.95(19) . . ?
C11 C12 C7 119.6(2) . . ?
C11 C12 C24 116.5(2) . . ?
Si1 C13 Si2 117.10(11) . . ?
Si1 C13 H13 105.0 . . ?
Si2 C13 H13 105.0 . . ?
C8 C13 Si1 111.08(15) . . ?
C8 C13 Si2 112.44(15) . . ?
C8 C13 H13 105.0 . . ?
Si1 C14 H14A 109.5 . . ?
Si1 C14 H14B 109.5 . . ?
Si1 C14 H14C 109.5 . . ?
H14A C14 H14B 109.5 . . ?
H14A C14 H14C 109.5 . . ?
H14B C14 H14C 109.5 . . ?
Si1 C15 H15A 109.5 . . ?
Si1 C15 H15B 109.5 . . ?
Si1 C15 H15C 109.5 . . ?
H15A C15 H15B 109.5 . . ?
H15A C15 H15C 109.5 . . ?
H15B C15 H15C 109.5 . . ?
Si1 C16 H16A 109.5 . . ?
Si1 C16 H16B 109.5 . . ?
Si1 C16 H16C 109.5 . . ?
H16A C16 H16B 109.5 . . ?
H16A C16 H16C 109.5 . . ?
H16B C16 H16C 109.5 . . ?
Si2 C17 H17A 109.5 . . ?
Si2 C17 H17B 109.5 . . ?
Si2 C17 H17C 109.5 . . ?
H17A C17 H17B 109.5 . . ?
H17A C17 H17C 109.5 . . ?
H17B C17 H17C 109.5 . . ?
Si2 C18 H18A 109.5 . . ?
Si2 C18 H18B 109.5 . . ?
Si2 C18 H18C 109.5 . . ?
H18A C18 H18B 109.5 . . ?
H18A C18 H18C 109.5 . . ?
H18B C18 H18C 109.5 . . ?
Si2 C19 H19A 109.5 . . ?
Si2 C19 H19B 109.5 . . ?
Si2 C19 H19C 109.5 . . ?
H19A C19 H19B 109.5 . . ?
H19A C19 H19C 109.5 . . ?
H19B C19 H19C 109.5 . . ?
C10 C20 C23 108.4(2) . . ?
C21 C20 C10 109.8(2) . . ?
C21 C20 C22 108.3(2) . . ?
C21 C20 C23 109.8(2) . . ?
C22 C20 C10 112.3(2) . . ?
C22 C20 C23 108.3(2) . . ?
C20 C21 H21A 109.5 . . ?
C20 C21 H21B 109.5 . . ?
C20 C21 H21C 109.5 . . ?
H21A C21 H21B 109.5 . . ?
H21A C21 H21C 109.5 . . ?
H21B C21 H21C 109.5 . . ?
C20 C22 H22A 109.5 . . ?
C20 C22 H22B 109.5 . . ?
C20 C22 H22C 109.5 . . ?
H22A C22 H22B 109.5 . . ?
H22A C22 H22C 109.5 . . ?
H22B C22 H22C 109.5 . . ?
C20 C23 H23A 109.5 . . ?
C20 C23 H23B 109.5 . . ?
C20 C23 H23C 109.5 . . ?
H23A C23 H23B 109.5 . . ?
H23A C23 H23C 109.5 . . ?
H23B C23 H23C 109.5 . . ?
Si3 C24 Si4 116.80(12) . . ?
Si3 C24 H24 104.7 . . ?
Si4 C24 H24 104.7 . . ?
C12 C24 Si3 109.12(14) . . ?
C12 C24 Si4 115.50(15) . . ?
C12 C24 H24 104.7 . . ?
Si3 C25 H25A 109.5 . . ?
Si3 C25 H25B 109.5 . . ?
Si3 C25 H25C 109.5 . . ?
H25A C25 H25B 109.5 . . ?
H25A C25 H25C 109.5 . . ?
H25B C25 H25C 109.5 . . ?
Si3 C26 H26A 109.5 . . ?
Si3 C26 H26B 109.5 . . ?
Si3 C26 H26C 109.5 . . ?
H26A C26 H26B 109.5 . . ?
H26A C26 H26C 109.5 . . ?
H26B C26 H26C 109.5 . . ?
Si3 C27 H27A 109.5 . . ?
Si3 C27 H27B 109.5 . . ?
Si3 C27 H27C 109.5 . . ?
H27A C27 H27B 109.5 . . ?
H27A C27 H27C 109.5 . . ?
H27B C27 H27C 109.5 . . ?
Si4 C28 H28A 109.5 . . ?
Si4 C28 H28B 109.5 . . ?
Si4 C28 H28C 109.5 . . ?
H28A C28 H28B 109.5 . . ?
H28A C28 H28C 109.5 . . ?
H28B C28 H28C 109.5 . . ?
Si4 C29 H29A 109.5 . . ?
Si4 C29 H29B 109.5 . . ?
Si4 C29 H29C 109.5 . . ?
H29A C29 H29B 109.5 . . ?
H29A C29 H29C 109.5 . . ?
H29B C29 H29C 109.5 . . ?
Si4 C30 H30A 109.5 . . ?
Si4 C30 H30B 109.5 . . ?
Si4 C30 H30C 109.5 . . ?
H30A C30 H30B 109.5 . . ?
H30A C30 H30C 109.5 . . ?
H30B C30 H30C 109.5 . . ?
C32 C31 Sb2 118.49(15) . . ?
C32 C31 C36 119.31(19) . . ?
C36 C31 Sb2 121.81(15) . . ?
C31 C32 C37 123.45(19) . . ?
C33 C32 C31 119.19(19) . . ?
C33 C32 C37 117.36(18) . . ?
C32 C33 H33 118.7 . . ?
C34 C33 C32 122.6(2) . . ?
C34 C33 H33 118.7 . . ?
C33 C34 C35 117.5(2) . . ?
C33 C34 C44 122.6(2) . . ?
C35 C34 C44 119.9(2) . . ?
C34 C35 H35 118.7 . . ?
C34 C35 C36 122.6(2) . . ?
C36 C35 H35 118.7 . . ?
C31 C36 C48 123.0(2) . . ?
C35 C36 C31 118.9(2) . . ?
C35 C36 C48 118.03(19) . . ?
Si5 C37 H37 104.9 . . ?
Si6 C37 Si5 117.40(11) . . ?
Si6 C37 H37 104.9 . . ?
C32 C37 Si5 112.34(15) . . ?
C32 C37 Si6 111.02(15) . . ?
C32 C37 H37 104.9 . . ?
Si5 C38 H38A 109.5 . . ?
Si5 C38 H38B 109.5 . . ?
Si5 C38 H38C 109.5 . . ?
H38A C38 H38B 109.5 . . ?
H38A C38 H38C 109.5 . . ?
H38B C38 H38C 109.5 . . ?
Si5 C39 H39A 109.5 . . ?
Si5 C39 H39B 109.5 . . ?
Si5 C39 H39C 109.5 . . ?
H39A C39 H39B 109.5 . . ?
H39A C39 H39C 109.5 . . ?
H39B C39 H39C 109.5 . . ?
Si5 C40 H40A 109.5 . . ?
Si5 C40 H40B 109.5 . . ?
Si5 C40 H40C 109.5 . . ?
H40A C40 H40B 109.5 . . ?
H40A C40 H40C 109.5 . . ?
H40B C40 H40C 109.5 . . ?
Si6 C41 H41A 109.5 . . ?
Si6 C41 H41B 109.5 . . ?
Si6 C41 H41C 109.5 . . ?
H41A C41 H41B 109.5 . . ?
H41A C41 H41C 109.5 . . ?
H41B C41 H41C 109.5 . . ?
Si6 C42 H42A 109.5 . . ?
Si6 C42 H42B 109.5 . . ?
Si6 C42 H42C 109.5 . . ?
H42A C42 H42B 109.5 . . ?
H42A C42 H42C 109.5 . . ?
H42B C42 H42C 109.5 . . ?
Si6 C43 H43A 109.5 . . ?
Si6 C43 H43B 109.5 . . ?
Si6 C43 H43C 109.5 . . ?
H43A C43 H43B 109.5 . . ?
H43A C43 H43C 109.5 . . ?
H43B C43 H43C 109.5 . . ?
C45 C44 C34 111.96(19) . . ?
C45 C44 C46 108.4(2) . . ?
C45 C44 C47 108.6(2) . . ?
C46 C44 C34 108.97(19) . . ?
C47 C44 C34 109.2(2) . . ?
C47 C44 C46 109.8(2) . . ?
C44 C45 H45A 109.5 . . ?
C44 C45 H45B 109.5 . . ?
C44 C45 H45C 109.5 . . ?
H45A C45 H45B 109.5 . . ?
H45A C45 H45C 109.5 . . ?
H45B C45 H45C 109.5 . . ?
C44 C46 H46A 109.5 . . ?
C44 C46 H46B 109.5 . . ?
C44 C46 H46C 109.5 . . ?
H46A C46 H46B 109.5 . . ?
H46A C46 H46C 109.5 . . ?
H46B C46 H46C 109.5 . . ?
C44 C47 H47A 109.5 . . ?
C44 C47 H47B 109.5 . . ?
C44 C47 H47C 109.5 . . ?
H47A C47 H47B 109.5 . . ?
H47A C47 H47C 109.5 . . ?
H47B C47 H47C 109.5 . . ?
Si7 C48 Si8 118.65(12) . . ?
Si7 C48 H48 104.4 . . ?
Si8 C48 H48 104.4 . . ?
C36 C48 Si7 112.98(16) . . ?
C36 C48 Si8 110.36(15) . . ?
C36 C48 H48 104.4 . . ?
Si7 C49 H49A 109.5 . . ?
Si7 C49 H49B 109.5 . . ?
Si7 C49 H49C 109.5 . . ?
H49A C49 H49B 109.5 . . ?
H49A C49 H49C 109.5 . . ?
H49B C49 H49C 109.5 . . ?
Si7 C50 H50A 109.5 . . ?
Si7 C50 H50B 109.5 . . ?
Si7 C50 H50C 109.5 . . ?
H50A C50 H50B 109.5 . . ?
H50A C50 H50C 109.5 . . ?
H50B C50 H50C 109.5 . . ?
Si7 C51 H51B 109.5 . . ?
Si7 C51 H51A 109.5 . . ?
Si7 C51 H51C 109.5 . . ?
H51B C51 H51A 109.5 . . ?
H51B C51 H51C 109.5 . . ?
H51A C51 H51C 109.5 . . ?
Si8 C52 H52A 109.5 . . ?
Si8 C52 H52B 109.5 . . ?
Si8 C52 H52C 109.5 . . ?
H52A C52 H52B 109.5 . . ?
H52A C52 H52C 109.5 . . ?
H52B C52 H52C 109.5 . . ?
Si8 C53 H53A 109.5 . . ?
Si8 C53 H53C 109.5 . . ?
Si8 C53 H53B 109.5 . . ?
H53A C53 H53C 109.5 . . ?
H53A C53 H53B 109.5 . . ?
H53C C53 H53B 109.5 . . ?
Si8 C54 H54A 109.5 . . ?
Si8 C54 H54B 109.5 . . ?
Si8 C54 H54C 109.5 . . ?
H54A C54 H54B 109.5 . . ?
H54A C54 H54C 109.5 . . ?
H54B C54 H54C 109.5 . . ?

loop_
_geom_bond_atom_site_label_1
_geom_bond_atom_site_label_2
_geom_bond_distance
_geom_bond_site_symmetry_2
_geom_bond_publ_flag
Sb1 Sb2 2.8254(2) . ?
Sb1 N 2.0683(19) . ?
Sb1 C7 2.186(2) . ?
Sb2 N 2.0785(18) . ?
Sb2 C31 2.167(2) . ?
Si1 C13 1.895(2) . ?
Si1 C14 1.872(3) . ?
Si1 C15 1.866(3) . ?
Si1 C16 1.870(3) . ?
Si2 C13 1.903(2) . ?
Si2 C17 1.862(3) . ?
Si2 C18 1.871(3) . ?
Si2 C19 1.867(3) . ?
Si3 C24 1.898(2) . ?
Si3 C25 1.873(3) . ?
Si3 C26 1.869(3) . ?
Si3 C27 1.870(3) . ?
Si4 C24 1.905(2) . ?
Si4 C28 1.870(3) . ?
Si4 C29 1.867(3) . ?
Si4 C30 1.876(3) . ?
Si5 C37 1.899(2) . ?
Si5 C38 1.861(2) . ?
Si5 C39 1.865(2) . ?
Si5 C40 1.873(2) . ?
Si6 C37 1.897(2) . ?
Si6 C41 1.870(3) . ?
Si6 C42 1.872(3) . ?
Si6 C43 1.867(2) . ?
Si7 C48 1.897(2) . ?
Si7 C49 1.873(3) . ?
Si7 C50 1.879(3) . ?
Si7 C51 1.862(3) . ?
Si8 C48 1.899(2) . ?
Si8 C52 1.862(3) . ?
Si8 C53 1.867(3) . ?
Si8 C54 1.869(3) . ?
N C1 1.393(3) . ?
C1 C2 1.402(3) . ?
C1 C6 1.404(3) . ?
C2 H2 0.9500 . ?
C2 C3 1.393(3) . ?
C3 H3 0.9500 . ?
C3 C4 1.382(4) . ?
C4 H4 0.9500 . ?
C4 C5 1.384(4) . ?
C5 H5 0.9500 . ?
C5 C6 1.390(3) . ?
C6 H6 0.9500 . ?
C7 C8 1.415(3) . ?
C7 C12 1.425(3) . ?
C8 C9 1.406(3) . ?
C8 C13 1.512(3) . ?
C9 H9 0.9500 . ?
C9 C10 1.382(3) . ?
C10 C11 1.396(3) . ?
C10 C20 1.531(3) . ?
C11 H11 0.9500 . ?
C11 C12 1.400(3) . ?
C12 C24 1.522(3) . ?
C13 H13 1.0000 . ?
C14 H14A 0.9800 . ?
C14 H14B 0.9800 . ?
C14 H14C 0.9800 . ?
C15 H15A 0.9800 . ?
C15 H15B 0.9800 . ?
C15 H15C 0.9800 . ?
C16 H16A 0.9800 . ?
C16 H16B 0.9800 . ?
C16 H16C 0.9800 . ?
C17 H17A 0.9800 . ?
C17 H17B 0.9800 . ?
C17 H17C 0.9800 . ?
C18 H18A 0.9800 . ?
C18 H18B 0.9800 . ?
C18 H18C 0.9800 . ?
C19 H19A 0.9800 . ?
C19 H19B 0.9800 . ?
C19 H19C 0.9800 . ?
C20 C21 1.528(4) . ?
C20 C22 1.529(4) . ?
C20 C23 1.538(4) . ?
C21 H21A 0.9800 . ?
C21 H21B 0.9800 . ?
C21 H21C 0.9800 . ?
C22 H22A 0.9800 . ?
C22 H22B 0.9800 . ?
C22 H22C 0.9800 . ?
C23 H23A 0.9800 . ?
C23 H23B 0.9800 . ?
C23 H23C 0.9800 . ?
C24 H24 1.0000 . ?
C25 H25A 0.9800 . ?
C25 H25B 0.9800 . ?
C25 H25C 0.9800 . ?
C26 H26A 0.9800 . ?
C26 H26B 0.9800 . ?
C26 H26C 0.9800 . ?
C27 H27A 0.9800 . ?
C27 H27B 0.9800 . ?
C27 H27C 0.9800 . ?
C28 H28A 0.9800 . ?
C28 H28B 0.9800 . ?
C28 H28C 0.9800 . ?
C29 H29A 0.9800 . ?
C29 H29B 0.9800 . ?
C29 H29C 0.9800 . ?
C30 H30A 0.9800 . ?
C30 H30B 0.9800 . ?
C30 H30C 0.9800 . ?
C31 C32 1.409(3) . ?
C31 C36 1.413(3) . ?
C32 C33 1.399(3) . ?
C32 C37 1.521(3) . ?
C33 H33 0.9500 . ?
C33 C34 1.382(3) . ?
C34 C35 1.394(3) . ?
C34 C44 1.537(3) . ?
C35 H35 0.9500 . ?
C35 C36 1.398(3) . ?
C36 C48 1.517(3) . ?
C37 H37 1.0000 . ?
C38 H38A 0.9800 . ?
C38 H38B 0.9800 . ?
C38 H38C 0.9800 . ?
C39 H39A 0.9800 . ?
C39 H39B 0.9800 . ?
C39 H39C 0.9800 . ?
C40 H40A 0.9800 . ?
C40 H40B 0.9800 . ?
C40 H40C 0.9800 . ?
C41 H41A 0.9800 . ?
C41 H41B 0.9800 . ?
C41 H41C 0.9800 . ?
C42 H42A 0.9800 . ?
C42 H42B 0.9800 . ?
C42 H42C 0.9800 . ?
C43 H43A 0.9800 . ?
C43 H43B 0.9800 . ?
C43 H43C 0.9800 . ?
C44 C45 1.526(3) . ?
C44 C46 1.535(3) . ?
C44 C47 1.534(4) . ?
C45 H45A 0.9800 . ?
C45 H45B 0.9800 . ?
C45 H45C 0.9800 . ?
C46 H46A 0.9800 . ?
C46 H46B 0.9800 . ?
C46 H46C 0.9800 . ?
C47 H47A 0.9800 . ?
C47 H47B 0.9800 . ?
C47 H47C 0.9800 . ?
C48 H48 1.0000 . ?
C49 H49A 0.9800 . ?
C49 H49B 0.9800 . ?
C49 H49C 0.9800 . ?
C50 H50A 0.9800 . ?
C50 H50B 0.9800 . ?
C50 H50C 0.9800 . ?
C51 H51B 0.9800 . ?
C51 H51A 0.9800 . ?
C51 H51C 0.9800 . ?
C52 H52A 0.9800 . ?
C52 H52B 0.9800 . ?
C52 H52C 0.9800 . ?
C53 H53A 0.9800 . ?
C53 H53C 0.9800 . ?
C53 H53B 0.9800 . ?
C54 H54A 0.9800 . ?
C54 H54B 0.9800 . ?
C54 H54C 0.9800 . ?

loop_
_geom_torsion_atom_site_label_1
_geom_torsion_atom_site_label_2
_geom_torsion_atom_site_label_3
_geom_torsion_atom_site_label_4
_geom_torsion
_geom_torsion_site_symmetry_1
_geom_torsion_site_symmetry_2
_geom_torsion_site_symmetry_3
_geom_torsion_site_symmetry_4
_geom_torsion_publ_flag
Sb1 N C1 C2 -38.4(3) . . . . ?
Sb1 N C1 C6 145.06(19) . . . . ?
Sb1 C7 C8 C9 -177.97(16) . . . . ?
Sb1 C7 C8 C13 2.0(3) . . . . ?
Sb1 C7 C12 C11 178.64(16) . . . . ?
Sb1 C7 C12 C24 0.7(3) . . . . ?
Sb2 N C1 C2 -164.01(17) . . . . ?
Sb2 N C1 C6 19.5(3) . . . . ?
Sb2 C31 C32 C33 -173.20(16) . . . . ?
Sb2 C31 C32 C37 6.5(3) . . . . ?
Sb2 C31 C36 C35 173.25(16) . . . . ?
Sb2 C31 C36 C48 -3.9(3) . . . . ?
N C1 C2 C3 -175.8(2) . . . . ?
N C1 C6 C5 175.3(2) . . . . ?
C1 C2 C3 C4 0.2(4) . . . . ?
C2 C1 C6 C5 -1.3(4) . . . . ?
C2 C3 C4 C5 -0.9(4) . . . . ?
C3 C4 C5 C6 0.4(4) . . . . ?
C4 C5 C6 C1 0.6(4) . . . . ?
C6 C1 C2 C3 0.8(4) . . . . ?
C7 C8 C9 C10 -0.3(3) . . . . ?
C7 C8 C13 Si1 -103.8(2) . . . . ?
C7 C8 C13 Si2 122.8(2) . . . . ?
C7 C12 C24 Si3 98.7(2) . . . . ?
C7 C12 C24 Si4 -127.33(19) . . . . ?
C8 C7 C12 C11 1.0(3) . . . . ?
C8 C7 C12 C24 -176.9(2) . . . . ?
C8 C9 C10 C11 1.0(3) . . . . ?
C8 C9 C10 C20 -177.7(2) . . . . ?
C9 C8 C13 Si1 76.2(2) . . . . ?
C9 C8 C13 Si2 -57.2(2) . . . . ?
C9 C10 C11 C12 -0.6(3) . . . . ?
C9 C10 C20 C21 -120.9(3) . . . . ?
C9 C10 C20 C22 -0.4(3) . . . . ?
C9 C10 C20 C23 119.2(3) . . . . ?
C10 C11 C12 C7 -0.4(3) . . . . ?
C10 C11 C12 C24 177.7(2) . . . . ?
C11 C10 C20 C21 60.5(3) . . . . ?
C11 C10 C20 C22 -179.0(2) . . . . ?
C11 C10 C20 C23 -59.4(3) . . . . ?
C11 C12 C24 Si3 -79.3(2) . . . . ?
C11 C12 C24 Si4 54.7(2) . . . . ?
C12 C7 C8 C9 -0.6(3) . . . . ?
C12 C7 C8 C13 179.3(2) . . . . ?
C13 C8 C9 C10 179.7(2) . . . . ?
C14 Si1 C13 Si2 -45.75(17) . . . . ?
C14 Si1 C13 C8 -176.81(16) . . . . ?
C15 Si1 C13 Si2 77.68(16) . . . . ?
C15 Si1 C13 C8 -53.38(19) . . . . ?
C16 Si1 C13 Si2 -163.82(14) . . . . ?
C16 Si1 C13 C8 65.12(19) . . . . ?
C20 C10 C11 C12 178.1(2) . . . . ?
C25 Si3 C24 Si4 171.67(14) . . . . ?
C25 Si3 C24 C12 -55.04(19) . . . . ?
C26 Si3 C24 Si4 -70.03(15) . . . . ?
C26 Si3 C24 C12 63.26(18) . . . . ?
C27 Si3 C24 Si4 54.40(16) . . . . ?
C27 Si3 C24 C12 -172.31(15) . . . . ?
C31 C32 C33 C34 0.3(3) . . . . ?
C31 C32 C37 Si5 123.6(2) . . . . ?
C31 C32 C37 Si6 -102.7(2) . . . . ?
C31 C36 C48 Si7 -117.4(2) . . . . ?
C31 C36 C48 Si8 107.1(2) . . . . ?
C32 C31 C36 C35 0.6(3) . . . . ?
C32 C31 C36 C48 -176.6(2) . . . . ?
C32 C33 C34 C35 -0.6(3) . . . . ?
C32 C33 C34 C44 178.8(2) . . . . ?
C33 C32 C37 Si5 -56.8(2) . . . . ?
C33 C32 C37 Si6 76.9(2) . . . . ?
C33 C34 C35 C36 0.9(3) . . . . ?
C33 C34 C44 C45 0.2(3) . . . . ?
C33 C34 C44 C46 120.0(3) . . . . ?
C33 C34 C44 C47 -120.1(2) . . . . ?
C34 C35 C36 C31 -0.9(3) . . . . ?
C34 C35 C36 C48 176.4(2) . . . . ?
C35 C34 C44 C45 179.5(2) . . . . ?
C35 C34 C44 C46 -60.7(3) . . . . ?
C35 C34 C44 C47 59.2(3) . . . . ?
C35 C36 C48 Si7 65.4(2) . . . . ?
C35 C36 C48 Si8 -70.1(2) . . . . ?
C36 C31 C32 C33 -0.3(3) . . . . ?
C36 C31 C32 C37 179.4(2) . . . . ?
C37 C32 C33 C34 -179.4(2) . . . . ?
C38 Si5 C37 Si6 78.78(14) . . . . ?
C38 Si5 C37 C32 -150.70(15) . . . . ?
C39 Si5 C37 Si6 -162.71(12) . . . . ?
C39 Si5 C37 C32 -32.18(18) . . . . ?
C40 Si5 C37 Si6 -41.58(16) . . . . ?
C40 Si5 C37 C32 88.95(17) . . . . ?
C41 Si6 C37 Si5 -47.97(16) . . . . ?
C41 Si6 C37 C32 -179.10(16) . . . . ?
C42 Si6 C37 Si5 -166.64(13) . . . . ?
C42 Si6 C37 C32 62.23(18) . . . . ?
C43 Si6 C37 Si5 74.01(15) . . . . ?
C43 Si6 C37 C32 -57.12(18) . . . . ?
C44 C34 C35 C36 -178.5(2) . . . . ?
C49 Si7 C48 Si8 -60.22(16) . . . . ?
C49 Si7 C48 C36 168.31(16) . . . . ?
C50 Si7 C48 Si8 60.07(18) . . . . ?
C50 Si7 C48 C36 -71.4(2) . . . . ?
C51 Si7 C48 Si8 179.62(13) . . . . ?
C51 Si7 C48 C36 48.15(19) . . . . ?
C52 Si8 C48 Si7 84.45(16) . . . . ?
C52 Si8 C48 C36 -142.93(17) . . . . ?
C53 Si8 C48 Si7 -157.86(17) . . . . ?
C53 Si8 C48 C36 -25.2(2) . . . . ?
C54 Si8 C48 Si7 -36.79(18) . . . . ?
C54 Si8 C48 C36 95.84(19) . . . . ?

loop_
_smtbx_masks_void_nr
_smtbx_masks_void_average_x
_smtbx_masks_void_average_y
_smtbx_masks_void_average_z
_smtbx_masks_void_volume
_smtbx_masks_void_count_electrons
_smtbx_masks_void_content
1 0.000 0.000 0.000 14.3 1.6 ?
2 0.000 0.500 0.500 14.3 1.6 ?
3 0.194 0.118 0.791 38.5 1.8 ?
4 0.194 0.382 0.291 38.5 1.8 ?
5 0.500 0.500 0.000 215.8 89.3 ?
6 0.500 1.000 0.500 215.8 89.3 ?
7 0.806 -0.118 0.209 38.5 1.9 ?
8 0.806 0.618 0.709 38.5 1.8 ?
